data_1552586
loop_
_publ_author_name
'Liu, Mengting'
'Sun, Weiguang'
'Shen, Ling'
'Hao, Xincai'
'Al Anbari, Weaam Hasan'
'Lin, Shuang'
'Li, Huaqiang'
'Gao, Weixi'
'Wang, Jianping'
'Hu, Zhengxi'
'Zhang, Yonghui'

_publ_section_title
;
 Bipolaricins A-I, Ophiobolin-Type Tetracyclic Sesterterpenes from a
 Phytopathogenic <i>Bipolaris</i> sp. Fungus.
;
_journal_issue 10
_journal_name_full 'Journal of natural products'
_journal_page_first 2897
_journal_page_last 2906
_journal_paper_doi 10.1021/acs.jnatprod.9b00744
_journal_volume 82
_journal_year 2019
_chemical_absolute_configuration ad
_chemical_formula_moiety 'C25 H34 O4'
_chemical_formula_sum 'C25 H34 O4'
_chemical_formula_weight 398.52
_space_group_crystal_system orthorhombic
_space_group_IT_number 19
_space_group_name_Hall 'P 2ac 2ab'
_space_group_name_H-M_alt 'P 21 21 21'
_atom_sites_solution_hydrogens geom
_atom_sites_solution_primary direct
_audit_creation_date 2019-01-21
_audit_creation_method
;
Olex2 1.2
(compiled 2018.05.29 svn.r3508 for OlexSys, GUI svn.r5506)
;
_cell_angle_alpha 90
_cell_angle_beta 90
_cell_angle_gamma 90
_cell_formula_units_Z 4
_cell_length_a 7.63340(19)
_cell_length_b 9.1599(3)
_cell_length_c 31.7840(7)
_cell_measurement_reflns_used 28270
_cell_measurement_temperature 99.99(10)
_cell_measurement_theta_max 73.7510
_cell_measurement_theta_min 5.0160
_cell_volume 2222.37(10)
_computing_cell_refinement 'CrysAlisPro 1.171.39.28b (Rigaku OD, 2015)'
_computing_data_collection 'CrysAlisPro 1.171.39.28b (Rigaku OD, 2015)'
_computing_data_reduction 'CrysAlisPro 1.171.39.28b (Rigaku OD, 2015)'
_computing_molecular_graphics 'Olex2 (Dolomanov et al., 2009)'
_computing_publication_material 'Olex2 (Dolomanov et al., 2009)'
_computing_structure_refinement 'XL (Sheldrick, 2008)'
_computing_structure_solution 'XS (Sheldrick, 2008)'
_diffrn_ambient_environment N~2~
_diffrn_ambient_temperature 99.99(10)
_diffrn_detector 'CCD plate'
_diffrn_measured_fraction_theta_full 1.000
_diffrn_measured_fraction_theta_max 0.979
_diffrn_measurement_details
;
List of Runs (angles in degrees, time in seconds):

  # Type    Start    End  Width  t~exp~   \w     \q     \k     \f   Frames
--------------------------------------------------------------------------
  1  \w     -9.00  16.00   0.50    0.50    --    0.00 -38.00  90.00   50
  2  \w    -89.00 -36.00   0.50    0.50    --    0.00 -38.00   0.00  106
  3  \w    -22.00  30.00   0.50    0.50    --    0.00 -82.00 150.00  104
  4  \w    -46.00 -20.00   0.50    0.50    --    0.00 -38.00  90.00   52
  5  \w    -17.00  22.00   0.50    0.50    --    0.00  38.00 -90.00   78
  6  \w     28.00  88.00   0.50    0.50    --    0.00  38.00 -90.00  120
  7  \w      0.00  31.00   0.50    0.50    --    0.00 -82.00  90.00   62
  8  \w    -26.00  17.00   0.50    0.50    --    0.00 -38.00   0.00   86
  9  \w    -18.00  67.00   0.50    0.50    --    0.00  19.00-180.00  170
 10  \w    -46.00  21.00   0.50    0.50    --    0.00 -57.00-180.00  134
 11  \w    -10.00  82.00   0.50    0.50    --    0.00  57.00 -30.00  184
 12  \w     99.00 132.00   0.50    0.50    --   94.60  66.00 153.19   66
 13  \w     71.00  98.00   0.50    0.50    --   94.60  60.00 118.99   54
 14  \w    136.00 171.00   0.50    0.50    --   94.60  66.00 153.19   70
 15  \w     69.00  95.00   0.50    0.50    --   94.60  66.00 153.19   52
 16  \w     66.00  94.00   0.50    0.50    --   94.60  74.00 122.64   56
 17  \w     70.00 101.00   0.50    0.50    --   94.60  64.00-142.04   62
 18  \w     71.00 181.00   0.50    0.50    --   94.60  59.00 169.71  220
 19  \w     68.00  93.00   0.50    0.50    --   94.60  70.00 -20.75   50
 20  \w     73.00 183.00   0.50    0.50    --   94.60  56.00 -59.89  220
 21  \w     71.00  97.00   0.50    0.50    --   94.60  59.00  55.28   52
 22  \w    114.00 184.00   0.50    0.50    --   94.60  70.00 -20.75  140
 23  \w     66.00  91.00   0.50    0.50    --   94.60  75.00  87.78   50
 24  \w     68.00  95.00   0.50    0.50    --   94.60  70.00-139.01   54
 25  \w     69.00  95.00   0.50    0.50    --   94.60  67.00 -27.60   52
 26  \w    136.00 171.00   0.50    0.50    --   94.60  67.00 -27.60   70
 27  \w     70.00 173.00   0.50    0.50    --   94.60  64.00-107.59  206
 28  \w     73.00 132.00   0.50    0.50    --   94.60  54.00 -69.54  118
 29  \w    157.00 182.00   0.50    0.50    --   94.60  54.00 -69.54   50
 30  \w     69.00  95.00   0.50    0.50    --   94.60  66.00 145.18   52
 31  \w     72.00 183.00   0.50    0.50    --   94.60  58.00 133.12  222
 32  \w     71.00 135.00   0.50    0.50    --   94.60  62.00   9.01  128
 33  \w     68.00 113.00   0.50    0.50    --   94.60  69.00  81.64   90
 34  \w      6.00 125.00   0.50    0.50    --   94.60 -82.00-120.00  238
 35  \w    109.00 159.00   0.50    0.50    --   94.60  73.00-130.87  100
 36  \w      6.00 125.00   0.50    0.50    --   94.60 -82.00 -30.00  238
 37  \w      5.00 126.00   0.50    0.50    --   94.60 -82.00 150.00  242
 38  \w     67.00 103.00   0.50    0.50    --   94.60  73.00-130.87   72
 39  \w    145.00 170.00   0.50    0.50    --   94.60  74.00   7.27   50
 40  \w     71.00 184.00   0.50    0.50    --   94.60  61.00-169.56  226
 41  \w     28.00  74.00   0.50    0.50    --   94.60 -77.00 -60.00   92
 42  \w     94.00 119.00   0.50    0.50    --   94.60 -77.00 -60.00   50
 43  \w     71.00  97.00   0.50    0.50    --   94.60  61.00 -90.00   52
 44  \w     71.00 109.00   0.50    0.50    --   94.60  61.00   0.00   76
 45  \w    125.00 150.00   0.50    0.50    --   94.60  61.00   0.00   50
 46  \w    145.00 170.00   0.50    0.50    --   94.60  73.00 -57.52   50
 47  \w     67.00  92.00   0.50    0.50    --   94.60  73.00 -57.52   50
 48  \w     72.00  98.00   0.50    0.50    --   94.60  58.00-177.49   52
 49  \w     66.00  92.00   0.50    0.50    --   94.60  74.00   7.27   52
 50  \w     42.00  67.00   0.50    0.50    --   94.60 -82.00-180.00   50
 51  \w     93.00 122.00   0.50    0.50    --   94.60 -82.00-180.00   58
 52  \w     75.00 184.00   0.50    0.50    --   94.60  45.00  60.00  218
 53  \w     71.00  97.00   0.50    0.50    --   94.60  61.00-150.00   52
 54  \w     72.00  97.00   0.50    0.50    --   94.60  61.00 -60.00   50
 55  \w     71.00 108.00   0.50    0.50    --   94.60  61.00 -30.00   74
 56  \w     71.00  97.00   0.50    0.50    --   94.60  61.00  60.00   52
 57  \w     73.00  99.00   0.50    0.50    --   94.60  52.00-145.88   52
 58  \w     42.00 112.00   0.50    0.50    --   94.60 -82.00  60.00  140
 59  \w     79.00 106.00   0.50    0.50    --   94.60  30.00  60.00   54
 60  \w     72.00 176.00   0.50    0.50    --   94.60  55.00  81.45  208
 61  \w    156.00 182.00   0.50    0.50    --   94.60  55.00  50.58   52
 62  \w     52.00 126.00   0.50    0.50    --   94.60 -82.00  90.00  148
 63  \w     72.00  98.00   0.50    0.50    --   94.60  55.00  50.58   52
;
_diffrn_measurement_device 'four-circle diffractometer'
_diffrn_measurement_device_type 'XtaLAB AFC12 (RINC): Kappa single'
_diffrn_measurement_method '\w scans'
_diffrn_orient_matrix_type 'CrysAlisPro convention (1999,Acta A55,543-557)'
_diffrn_orient_matrix_UB_11 0.0663236000
_diffrn_orient_matrix_UB_12 -0.0186926000
_diffrn_orient_matrix_UB_13 0.0454864000
_diffrn_orient_matrix_UB_21 -0.1895247000
_diffrn_orient_matrix_UB_22 -0.0248789000
_diffrn_orient_matrix_UB_23 0.0150319000
_diffrn_orient_matrix_UB_31 0.0209795000
_diffrn_orient_matrix_UB_32 -0.1652289000
_diffrn_orient_matrix_UB_33 -0.0073690000
_diffrn_radiation_monochromator graphite
_diffrn_radiation_probe x-ray
_diffrn_radiation_type CuK\a
_diffrn_radiation_wavelength 1.54184
_diffrn_reflns_av_R_equivalents 0.0940
_diffrn_reflns_av_unetI/netI 0.0308
_diffrn_reflns_Laue_measured_fraction_full 1.000
_diffrn_reflns_Laue_measured_fraction_max 0.979
_diffrn_reflns_limit_h_max 9
_diffrn_reflns_limit_h_min -9
_diffrn_reflns_limit_k_max 10
_diffrn_reflns_limit_k_min -11
_diffrn_reflns_limit_l_max 39
_diffrn_reflns_limit_l_min -39
_diffrn_reflns_number 52303
_diffrn_reflns_point_group_measured_fraction_full 1.000
_diffrn_reflns_point_group_measured_fraction_max 0.973
_diffrn_reflns_theta_full 67.684
_diffrn_reflns_theta_max 75.381
_diffrn_reflns_theta_min 2.781
_diffrn_source 'fine-focus sealed X-ray tube'
_diffrn_source_type 'Enhance (Cu) X-ray Source'
_exptl_absorpt_coefficient_mu 0.627
_exptl_absorpt_correction_T_max 1.00000
_exptl_absorpt_correction_T_min 0.54275
_exptl_absorpt_correction_type multi-scan
_exptl_absorpt_process_details
;
CrysAlisPro 1.171.39.28b (Rigaku Oxford Diffraction, 2015)
Empirical absorption correction using spherical harmonics,
 implemented in SCALE3 ABSPACK scaling algorithm.
;
_exptl_crystal_colour colorless
_exptl_crystal_density_diffrn 1.191
_exptl_crystal_description block
_exptl_crystal_F_000 864
_exptl_crystal_size_max 0.5
_exptl_crystal_size_mid 0.4
_exptl_crystal_size_min 0.05
_refine_diff_density_max 0.277
_refine_diff_density_min -0.284
_refine_diff_density_rms 0.048
_refine_ls_abs_structure_details
;
 Flack x determined using 1746 quotients [(I+)-(I-)]/[(I+)+(I-)]
 (Parsons, Flack and Wagner, Acta Cryst. B69 (2013) 249-259).
;
_refine_ls_abs_structure_Flack 0.02(12)
_refine_ls_extinction_method none
_refine_ls_goodness_of_fit_ref 1.047
_refine_ls_hydrogen_treatment constr
_refine_ls_matrix_type full
_refine_ls_number_parameters 267
_refine_ls_number_reflns 4473
_refine_ls_number_restraints 0
_refine_ls_restrained_S_all 1.047
_refine_ls_R_factor_all 0.0458
_refine_ls_R_factor_gt 0.0442
_refine_ls_shift/su_max 0.000
_refine_ls_shift/su_mean 0.000
_refine_ls_structure_factor_coef Fsqd
_refine_ls_weighting_details 'w=1/[\s^2^(Fo^2^)+(0.0589P)^2^+0.9178P] where P=(Fo^2^+2Fc^2^)/3'
_refine_ls_weighting_scheme calc
_refine_ls_wR_factor_gt 0.1138
_refine_ls_wR_factor_ref 0.1156
_reflns_Friedel_coverage 0.720
_reflns_Friedel_fraction_full 1.000
_reflns_Friedel_fraction_max 0.964
_reflns_number_gt 4332
_reflns_number_total 4473
_reflns_threshold_expression 'I > 2\s(I)'
_cod_data_source_file np9b00744_si_003.cif
_cod_data_source_block 20181128_lmt3-24-1
_cod_original_cell_volume 2222.38(10)
_cod_database_code 1552586
_shelx_shelxl_version_number 2014/7
_shelx_space_group_comment
;
The symmetry employed for this shelxl refinement is uniquely defined
by the following loop, which should always be used as a source of
symmetry information in preference to the above space-group names.
They are only intended as comments.
;
_shelx_estimated_absorpt_t_max 0.969
_shelx_estimated_absorpt_t_min 0.744
_reflns_odcompleteness_completeness 99.96
_reflns_odcompleteness_iscentric 1
_reflns_odcompleteness_theta 66.97
_olex2_refinement_description
;
1. Fixed Uiso
 At 1.2 times of:
  All C(H) groups, All C(H,H) groups
 At 1.5 times of:
  All C(H,H,H) groups, All O(H) groups
2.a Ternary CH refined with riding coordinates:
 C2(H2), C6(H6), C10(H10), C15(H15), C17(H17)
2.b Secondary CH2 refined with riding coordinates:
 C1(H1A,H1B), C9(H9A,H9B), C12(H12A,H12B), C13(H13A,H13B), C16(H16A,H16B),
 C25(H25A,H25B)
2.c Aromatic/amide H refined with riding coordinates:
 C4(H4), C8(H8), C18(H18), C21(H21)
2.d Idealised Me refined as rotating group:
 C20(H20A,H20B,H20C), C22(H22A,H22B,H22C), C23(H23A,H23B,H23C), C24(H24A,H24B,
 H24C)
2.e Idealised tetrahedral OH refined as rotating group:
 O4(H4A)
;
_olex2_submission_special_instructions 'No special instructions were received'
_oxdiff_exptl_absorpt_empirical_details
;
Empirical correction (ABSPACK) includes:
- Absorption correction using spherical harmonics
- Frame scaling
;
_oxdiff_exptl_absorpt_empirical_full_max 1.802
_oxdiff_exptl_absorpt_empirical_full_min 0.462

loop_
_space_group_symop_operation_xyz
'x, y, z'
'-x+1/2, -y, z+1/2'
'x+1/2, -y+1/2, -z'
'-x, y+1/2, -z+1/2'

loop_
_atom_site_label
_atom_site_type_symbol
_atom_site_fract_x
_atom_site_fract_y
_atom_site_fract_z
_atom_site_U_iso_or_equiv
_atom_site_adp_type
_atom_site_occupancy
_atom_site_site_symmetry_order
_atom_site_calc_flag
_atom_site_refinement_flags_posn
C1 C 0.0533(3) 1.0521(3) 0.13313(8) 0.0277(5) Uani 1 1 d .
H1A H 0.0898 1.1122 0.1096 0.033 Uiso 1 1 calc R
H1B H -0.0684 1.0263 0.1285 0.033 Uiso 1 1 calc R
C2 C 0.0633(3) 1.1455(3) 0.17320(8) 0.0254(5) Uani 1 1 d .
H2 H 0.0292 1.0847 0.1972 0.031 Uiso 1 1 calc R
C3 C -0.0527(3) 1.2799(3) 0.17253(8) 0.0292(5) Uani 1 1 d .
C4 C 0.0342(4) 1.4013(3) 0.18322(8) 0.0301(6) Uani 1 1 d .
H4 H -0.0168 1.4931 0.1857 0.036 Uiso 1 1 calc R
C5 C 0.2200(3) 1.3707(3) 0.19045(7) 0.0263(5) Uani 1 1 d .
C6 C 0.2481(3) 1.2071(3) 0.18151(7) 0.0220(5) Uani 1 1 d .
H6 H 0.3134 1.2000 0.1550 0.026 Uiso 1 1 calc R
C7 C 0.3494(3) 1.1237(3) 0.21397(7) 0.0244(5) Uani 1 1 d .
C8 C 0.4406(3) 0.9996(3) 0.20779(7) 0.0270(5) Uani 1 1 d .
H8 H 0.4941 0.9634 0.2319 0.032 Uiso 1 1 calc R
C9 C 0.4718(3) 0.9092(3) 0.16931(7) 0.0265(5) Uani 1 1 d .
H9A H 0.4530 0.8080 0.1772 0.032 Uiso 1 1 calc R
H9B H 0.5948 0.9187 0.1622 0.032 Uiso 1 1 calc R
C10 C 0.3670(3) 0.9367(3) 0.12899(7) 0.0198(5) Uani 1 1 d .
H10 H 0.3845 1.0391 0.1211 0.024 Uiso 1 1 calc R
C11 C 0.1628(3) 0.9100(3) 0.13232(8) 0.0243(5) Uani 1 1 d .
C12 C 0.1198(3) 0.8283(3) 0.09097(9) 0.0309(6) Uani 1 1 d .
H12A H 0.0167 0.7676 0.0943 0.037 Uiso 1 1 calc R
H12B H 0.0997 0.8967 0.0682 0.037 Uiso 1 1 calc R
C13 C 0.2807(3) 0.7356(3) 0.08244(8) 0.0287(5) Uani 1 1 d .
H13A H 0.2829 0.7018 0.0535 0.034 Uiso 1 1 calc R
H13B H 0.2853 0.6520 0.1011 0.034 Uiso 1 1 calc R
C14 C 0.4307(3) 0.8407(3) 0.09113(7) 0.0208(5) Uani 1 1 d .
C15 C 0.6137(3) 0.7705(3) 0.09161(7) 0.0224(5) Uani 1 1 d .
H15 H 0.6961 0.8407 0.1039 0.027 Uiso 1 1 calc R
C16 C 0.6543(3) 0.7568(3) 0.04458(7) 0.0260(5) Uani 1 1 d .
H16A H 0.7796 0.7606 0.0396 0.031 Uiso 1 1 calc R
H16B H 0.6091 0.6657 0.0334 0.031 Uiso 1 1 calc R
C17 C 0.5625(3) 0.8874(3) 0.02421(7) 0.0238(5) Uani 1 1 d .
H17 H 0.4933 0.8543 0.0000 0.029 Uiso 1 1 calc R
C18 C 0.6817(3) 1.0082(3) 0.01098(8) 0.0261(5) Uani 1 1 d .
H18 H 0.7780 1.0268 0.0281 0.031 Uiso 1 1 calc R
C19 C 0.6633(4) 1.0918(3) -0.02293(8) 0.0294(6) Uani 1 1 d .
C20 C -0.2436(4) 1.2671(3) 0.16257(11) 0.0420(7) Uani 1 1 d .
H20A H -0.2578 1.2425 0.1334 0.063 Uiso 1 1 calc GR
H20B H -0.3006 1.3585 0.1682 0.063 Uiso 1 1 calc GR
H20C H -0.2949 1.1921 0.1797 0.063 Uiso 1 1 calc GR
C21 C 0.3306(4) 1.1666(3) 0.25824(8) 0.0298(6) Uani 1 1 d .
H21 H 0.4015 1.1205 0.2780 0.036 Uiso 1 1 calc R
C22 C 0.1126(4) 0.8116(3) 0.16947(10) 0.0350(6) Uani 1 1 d .
H22A H 0.1487 0.8568 0.1953 0.053 Uiso 1 1 calc GR
H22B H 0.1697 0.7188 0.1666 0.053 Uiso 1 1 calc GR
H22C H -0.0120 0.7977 0.1698 0.053 Uiso 1 1 calc GR
C23 C 0.6345(4) 0.6254(3) 0.11469(8) 0.0305(6) Uani 1 1 d .
H23A H 0.5994 0.6370 0.1435 0.046 Uiso 1 1 calc GR
H23B H 0.7549 0.5952 0.1136 0.046 Uiso 1 1 calc GR
H23C H 0.5624 0.5528 0.1015 0.046 Uiso 1 1 calc GR
C24 C 0.5157(4) 1.0821(3) -0.05401(8) 0.0348(6) Uani 1 1 d .
H24A H 0.5596 1.0466 -0.0804 0.052 Uiso 1 1 calc GR
H24B H 0.4652 1.1771 -0.0579 0.052 Uiso 1 1 calc GR
H24C H 0.4279 1.0164 -0.0436 0.052 Uiso 1 1 calc GR
C25 C 0.7973(4) 1.2077(3) -0.03235(10) 0.0383(7) Uani 1 1 d .
H25A H 0.8918 1.2036 -0.0120 0.046 Uiso 1 1 calc R
H25B H 0.8462 1.1930 -0.0602 0.046 Uiso 1 1 calc R
O1 O 0.3365(3) 1.4572(2) 0.19838(6) 0.0329(4) Uani 1 1 d .
O2 O 0.2282(3) 1.2586(2) 0.27075(6) 0.0351(5) Uani 1 1 d .
O3 O 0.4466(2) 0.9440(2) 0.05656(5) 0.0277(4) Uani 1 1 d .
O4 O 0.7106(3) 1.3461(2) -0.03016(8) 0.0457(5) Uani 1 1 d .
H4A H 0.7785 1.4107 -0.0374 0.069 Uiso 1 1 calc GR

loop_
_atom_site_aniso_label
_atom_site_aniso_U_11
_atom_site_aniso_U_22
_atom_site_aniso_U_33
_atom_site_aniso_U_23
_atom_site_aniso_U_13
_atom_site_aniso_U_12
C1 0.0190(11) 0.0273(13) 0.0370(13) -0.0023(11) -0.0003(10) 0.0013(10)
C2 0.0212(12) 0.0222(13) 0.0329(12) 0.0001(10) 0.0055(10) 0.0003(10)
C3 0.0240(12) 0.0273(13) 0.0364(13) 0.0020(11) 0.0061(11) 0.0031(11)
C4 0.0286(13) 0.0219(13) 0.0397(13) -0.0008(10) 0.0041(11) 0.0058(11)
C5 0.0297(13) 0.0232(13) 0.0260(11) -0.0010(9) 0.0026(10) -0.0020(10)
C6 0.0222(11) 0.0205(12) 0.0231(10) -0.0015(8) 0.0039(9) -0.0008(9)
C7 0.0259(12) 0.0248(12) 0.0223(11) -0.0010(9) 0.0020(9) -0.0029(10)
C8 0.0302(12) 0.0299(13) 0.0209(10) -0.0004(10) -0.0015(10) 0.0030(11)
C9 0.0274(12) 0.0276(13) 0.0243(11) -0.0026(10) -0.0010(9) 0.0082(10)
C10 0.0195(10) 0.0184(11) 0.0215(10) -0.0005(9) 0.0018(9) 0.0007(9)
C11 0.0203(11) 0.0208(12) 0.0319(12) -0.0006(10) 0.0025(10) -0.0016(10)
C12 0.0203(12) 0.0316(14) 0.0409(14) -0.0081(12) -0.0035(10) -0.0019(11)
C13 0.0239(12) 0.0279(13) 0.0344(13) -0.0080(11) -0.0013(10) -0.0023(11)
C14 0.0207(11) 0.0207(11) 0.0209(10) 0.0018(9) 0.0001(9) 0.0012(9)
C15 0.0231(11) 0.0226(12) 0.0217(10) -0.0003(9) 0.0003(9) 0.0012(10)
C16 0.0271(12) 0.0258(13) 0.0252(11) -0.0017(10) 0.0017(10) 0.0031(11)
C17 0.0260(12) 0.0257(12) 0.0196(10) -0.0021(9) 0.0016(9) 0.0021(10)
C18 0.0272(12) 0.0258(13) 0.0255(11) -0.0045(9) -0.0007(9) -0.0024(10)
C19 0.0318(13) 0.0270(14) 0.0293(12) -0.0009(10) 0.0017(11) -0.0038(11)
C20 0.0233(13) 0.0318(15) 0.071(2) -0.0028(15) 0.0048(14) 0.0045(12)
C21 0.0354(13) 0.0286(13) 0.0253(12) -0.0013(10) 0.0037(10) 0.0003(12)
C22 0.0323(14) 0.0255(14) 0.0473(16) 0.0017(12) 0.0151(12) -0.0029(11)
C23 0.0333(13) 0.0290(14) 0.0293(12) 0.0016(10) 0.0028(11) 0.0074(12)
C24 0.0429(15) 0.0325(15) 0.0289(12) 0.0049(11) -0.0065(11) -0.0059(12)
C25 0.0369(15) 0.0345(16) 0.0436(15) 0.0048(12) 0.0038(13) -0.0073(12)
O1 0.0337(10) 0.0261(10) 0.0388(10) -0.0040(8) -0.0005(8) -0.0046(8)
O2 0.0378(10) 0.0362(11) 0.0314(9) -0.0065(8) 0.0087(8) 0.0031(9)
O3 0.0330(9) 0.0284(9) 0.0218(8) 0.0055(7) 0.0055(7) 0.0095(8)
O4 0.0437(12) 0.0325(11) 0.0609(14) 0.0107(10) 0.0024(11) -0.0098(10)

loop_
_atom_type_symbol
_atom_type_description
_atom_type_scat_dispersion_real
_atom_type_scat_dispersion_imag
_atom_type_scat_source
C C 0.0181 0.0091 'International Tables Vol C Tables 4.2.6.8 and 6.1.1.4'
H H 0.0000 0.0000 'International Tables Vol C Tables 4.2.6.8 and 6.1.1.4'
O O 0.0492 0.0322 'International Tables Vol C Tables 4.2.6.8 and 6.1.1.4'

loop_
_geom_angle_atom_site_label_1
_geom_angle_atom_site_label_2
_geom_angle_atom_site_label_3
_geom_angle
H1A C1 H1B 107.3
C2 C1 H1A 108.0
C2 C1 H1B 108.0
C2 C1 C11 117.1(2)
C11 C1 H1A 108.0
C11 C1 H1B 108.0
C1 C2 H2 108.5
C1 C2 C6 113.03(19)
C3 C2 C1 114.3(2)
C3 C2 H2 108.5
C3 C2 C6 103.8(2)
C6 C2 H2 108.5
C4 C3 C2 112.4(2)
C4 C3 C20 127.0(3)
C20 C3 C2 120.5(2)
C3 C4 H4 124.4
C3 C4 C5 111.2(2)
C5 C4 H4 124.4
C4 C5 C6 107.0(2)
O1 C5 C4 128.0(3)
O1 C5 C6 124.7(2)
C2 C6 H6 107.1
C5 C6 C2 105.1(2)
C5 C6 H6 107.1
C7 C6 C2 113.8(2)
C7 C6 C5 116.2(2)
C7 C6 H6 107.1
C8 C7 C6 126.6(2)
C8 C7 C21 114.6(2)
C21 C7 C6 118.2(2)
C7 C8 H8 114.0
C7 C8 C9 131.9(2)
C9 C8 H8 114.0
C8 C9 H9A 107.2
C8 C9 H9B 107.2
C8 C9 C10 120.7(2)
H9A C9 H9B 106.8
C10 C9 H9A 107.2
C10 C9 H9B 107.2
C9 C10 H10 107.4
C9 C10 C11 115.67(19)
C9 C10 C14 112.80(19)
C11 C10 H10 107.4
C14 C10 H10 107.4
C14 C10 C11 105.70(18)
C1 C11 C10 113.8(2)
C1 C11 C12 107.8(2)
C12 C11 C10 103.12(19)
C22 C11 C1 110.3(2)
C22 C11 C10 112.9(2)
C22 C11 C12 108.4(2)
C11 C12 H12A 110.8
C11 C12 H12B 110.8
H12A C12 H12B 108.9
C13 C12 C11 104.5(2)
C13 C12 H12A 110.8
C13 C12 H12B 110.8
C12 C13 H13A 111.2
C12 C13 H13B 111.2
C12 C13 C14 102.9(2)
H13A C13 H13B 109.1
C14 C13 H13A 111.2
C14 C13 H13B 111.2
C13 C14 C10 105.12(19)
C13 C14 C15 114.9(2)
C15 C14 C10 120.60(19)
O3 C14 C10 103.91(18)
O3 C14 C13 109.68(19)
O3 C14 C15 101.75(18)
C14 C15 H15 108.2
C16 C15 C14 102.05(18)
C16 C15 H15 108.2
C23 C15 C14 117.6(2)
C23 C15 H15 108.2
C23 C15 C16 112.1(2)
C15 C16 H16A 110.8
C15 C16 H16B 110.8
H16A C16 H16B 108.9
C17 C16 C15 104.84(19)
C17 C16 H16A 110.8
C17 C16 H16B 110.8
C16 C17 H17 109.7
C18 C17 C16 114.8(2)
C18 C17 H17 109.7
O3 C17 C16 104.98(18)
O3 C17 H17 109.7
O3 C17 C18 107.8(2)
C17 C18 H18 116.9
C19 C18 C17 126.2(2)
C19 C18 H18 116.9
C18 C19 C24 125.4(2)
C18 C19 C25 119.8(2)
C24 C19 C25 114.9(2)
C3 C20 H20A 109.5
C3 C20 H20B 109.5
C3 C20 H20C 109.5
H20A C20 H20B 109.5
H20A C20 H20C 109.5
H20B C20 H20C 109.5
C7 C21 H21 117.9
O2 C21 C7 124.2(3)
O2 C21 H21 117.9
C11 C22 H22A 109.5
C11 C22 H22B 109.5
C11 C22 H22C 109.5
H22A C22 H22B 109.5
H22A C22 H22C 109.5
H22B C22 H22C 109.5
C15 C23 H23A 109.5
C15 C23 H23B 109.5
C15 C23 H23C 109.5
H23A C23 H23B 109.5
H23A C23 H23C 109.5
H23B C23 H23C 109.5
C19 C24 H24A 109.5
C19 C24 H24B 109.5
C19 C24 H24C 109.5
H24A C24 H24B 109.5
H24A C24 H24C 109.5
H24B C24 H24C 109.5
C19 C25 H25A 110.2
C19 C25 H25B 110.2
H25A C25 H25B 108.5
O4 C25 C19 107.5(2)
O4 C25 H25A 110.2
O4 C25 H25B 110.2
C17 O3 C14 110.68(18)
C25 O4 H4A 109.5

loop_
_geom_bond_atom_site_label_1
_geom_bond_atom_site_label_2
_geom_bond_distance
C1 H1A 0.9700
C1 H1B 0.9700
C1 C2 1.536(3)
C1 C11 1.547(3)
C2 H2 0.9800
C2 C3 1.517(3)
C2 C6 1.542(3)
C3 C4 1.338(4)
C3 C20 1.496(4)
C4 H4 0.9300
C4 C5 1.464(4)
C5 C6 1.540(3)
C5 O1 1.218(3)
C6 H6 0.9800
C6 C7 1.499(3)
C7 C8 1.347(4)
C7 C21 1.468(3)
C8 H8 0.9300
C8 C9 1.496(3)
C9 H9A 0.9700
C9 H9B 0.9700
C9 C10 1.532(3)
C10 H10 0.9800
C10 C11 1.581(3)
C10 C14 1.568(3)
C11 C12 1.548(4)
C11 C22 1.534(4)
C12 H12A 0.9700
C12 H12B 0.9700
C12 C13 1.518(4)
C13 H13A 0.9700
C13 H13B 0.9700
C13 C14 1.521(3)
C14 C15 1.537(3)
C14 O3 1.455(3)
C15 H15 0.9800
C15 C16 1.532(3)
C15 C23 1.527(4)
C16 H16A 0.9700
C16 H16B 0.9700
C16 C17 1.530(3)
C17 H17 0.9800
C17 C18 1.493(4)
C17 O3 1.452(3)
C18 H18 0.9300
C18 C19 1.330(4)
C19 C24 1.501(4)
C19 C25 1.504(4)
C20 H20A 0.9600
C20 H20B 0.9600
C20 H20C 0.9600
C21 H21 0.9300
C21 O2 1.216(3)
C22 H22A 0.9600
C22 H22B 0.9600
C22 H22C 0.9600
C23 H23A 0.9600
C23 H23B 0.9600
C23 H23C 0.9600
C24 H24A 0.9600
C24 H24B 0.9600
C24 H24C 0.9600
C25 H25A 0.9700
C25 H25B 0.9700
C25 O4 1.432(4)
O4 H4A 0.8200

loop_
_geom_torsion_atom_site_label_1
_geom_torsion_atom_site_label_2
_geom_torsion_atom_site_label_3
_geom_torsion_atom_site_label_4
_geom_torsion
C1 C2 C3 C4 -129.9(2)
C1 C2 C3 C20 52.6(3)
C1 C2 C6 C5 131.2(2)
C1 C2 C6 C7 -100.6(2)
C1 C11 C12 C13 154.9(2)
C2 C1 C11 C10 -71.1(3)
C2 C1 C11 C12 175.1(2)
C2 C1 C11 C22 56.9(3)
C2 C3 C4 C5 3.0(3)
C2 C6 C7 C8 82.0(3)
C2 C6 C7 C21 -88.7(3)
C3 C2 C6 C5 6.9(2)
C3 C2 C6 C7 135.0(2)
C3 C4 C5 C6 1.8(3)
C3 C4 C5 O1 175.8(3)
C4 C5 C6 C2 -5.5(3)
C4 C5 C6 C7 -132.2(2)
C5 C6 C7 C8 -155.7(2)
C5 C6 C7 C21 33.5(3)
C6 C2 C3 C4 -6.3(3)
C6 C2 C3 C20 176.2(3)
C6 C7 C8 C9 0.6(5)
C6 C7 C21 O2 5.7(4)
C7 C8 C9 C10 -11.3(4)
C8 C7 C21 O2 -166.2(3)
C8 C9 C10 C11 -63.4(3)
C8 C9 C10 C14 174.7(2)
C9 C10 C11 C1 106.3(2)
C9 C10 C11 C12 -137.1(2)
C9 C10 C11 C22 -20.3(3)
C9 C10 C14 C13 112.4(2)
C9 C10 C14 C15 -19.3(3)
C9 C10 C14 O3 -132.3(2)
C10 C11 C12 C13 34.2(3)
C10 C14 C15 C16 -153.2(2)
C10 C14 C15 C23 83.7(3)
C10 C14 O3 C17 159.02(18)
C11 C1 C2 C3 -177.7(2)
C11 C1 C2 C6 63.8(3)
C11 C10 C14 C13 -14.9(2)
C11 C10 C14 C15 -146.7(2)
C11 C10 C14 O3 100.4(2)
C11 C12 C13 C14 -44.3(2)
C12 C13 C14 C10 36.1(2)
C12 C13 C14 C15 171.1(2)
C12 C13 C14 O3 -75.1(2)
C13 C14 C15 C16 79.3(2)
C13 C14 C15 C23 -43.8(3)
C13 C14 O3 C17 -89.0(2)
C14 C10 C11 C1 -128.1(2)
C14 C10 C11 C12 -11.6(2)
C14 C10 C11 C22 105.3(2)
C14 C15 C16 C17 32.1(2)
C15 C14 O3 C17 33.1(2)
C15 C16 C17 C18 105.2(2)
C15 C16 C17 O3 -13.0(2)
C16 C17 C18 C19 144.2(3)
C16 C17 O3 C14 -12.9(2)
C17 C18 C19 C24 1.4(4)
C17 C18 C19 C25 -178.8(2)
C18 C17 O3 C14 -135.7(2)
C18 C19 C25 O4 -116.5(3)
C20 C3 C4 C5 -179.8(3)
C21 C7 C8 C9 171.6(3)
C22 C11 C12 C13 -85.7(3)
C23 C15 C16 C17 158.9(2)
C24 C19 C25 O4 63.3(3)
O1 C5 C6 C2 -179.8(2)
O1 C5 C6 C7 53.5(3)
O3 C14 C15 C16 -39.1(2)
O3 C14 C15 C23 -162.2(2)
O3 C17 C18 C19 -99.2(3)
